data_7115853
loop_
_publ_author_name
'Nicole Harmgarth'
'Cristian G. Hrib'
'Volker Lorenz'
'Liane Hilfert'
'Frank T. Edelmann'

_publ_section_title
;
 Unprecedented formation of polycyclic diazadiborepine derivatives through
 cage deboronation of m-carborane
;
_journal_name_full Chem.Commun.
_journal_page_first 13239
_journal_paper_doi 10.1039/C4cc06261B
_journal_volume 50
_journal_year 2014
_chemical_formula_sum 'C24 H59 B10 Li N4 O2'
_chemical_formula_weight 550.79
_chemical_name_systematic
; 
 ? 
;
_space_group_IT_number 14
_symmetry_cell_setting monoclinic
_symmetry_space_group_name_Hall '-P 2yn'
_symmetry_space_group_name_H-M 'P 1 21/n 1'
_atom_sites_solution_hydrogens geom
_atom_sites_solution_primary direct
_atom_sites_solution_secondary difmap
_audit_creation_method SHELXL-97
_cell_angle_alpha 90.00
_cell_angle_beta 96.55(3)
_cell_angle_gamma 90.00
_cell_formula_units_Z 4
_cell_length_a 13.379(3)
_cell_length_b 18.730(4)
_cell_length_c 14.184(3)
_cell_measurement_reflns_used 52723
_cell_measurement_temperature 153(2)
_cell_measurement_theta_max 29.58
_cell_measurement_theta_min 2.18
_cell_volume 3531.1(13)
_computing_cell_refinement 'STOE X-AREA'
_computing_data_collection 'STOE X-AREA'
_computing_data_reduction 'STOE X-RED'
_computing_molecular_graphics 'Bruker SHELXTL'
_computing_publication_material 'Bruker SHELXTL'
_computing_structure_refinement 'SHELXL-97 (Sheldrick, 1997)'
_computing_structure_solution 'SHELXS-97 (Sheldrick, 1990)'
_diffrn_ambient_temperature 153(2)
_diffrn_detector_area_resol_mean 6.67
_diffrn_measured_fraction_theta_full 0.999
_diffrn_measured_fraction_theta_max 0.999
_diffrn_measurement_device_type 'STOE IPDS 2T'
_diffrn_measurement_method 'rotation method'
_diffrn_radiation_monochromator graphite
_diffrn_radiation_source 'fine-focus sealed tube'
_diffrn_radiation_type MoK\a
_diffrn_radiation_wavelength 0.71073
_diffrn_reflns_av_R_equivalents 0.0935
_diffrn_reflns_av_sigmaI/netI 0.0595
_diffrn_reflns_limit_h_max 17
_diffrn_reflns_limit_h_min -17
_diffrn_reflns_limit_k_max 24
_diffrn_reflns_limit_k_min -24
_diffrn_reflns_limit_l_max 17
_diffrn_reflns_limit_l_min -18
_diffrn_reflns_number 41812
_diffrn_reflns_theta_full 28.28
_diffrn_reflns_theta_max 28.28
_diffrn_reflns_theta_min 2.22
_exptl_absorpt_coefficient_mu 0.059
_exptl_absorpt_correction_type none
_exptl_crystal_colour colourless
_exptl_crystal_density_diffrn 1.036
_exptl_crystal_density_method 'not measured'
_exptl_crystal_description prism
_exptl_crystal_F_000 1200
_exptl_crystal_size_max 0.60
_exptl_crystal_size_mid 0.54
_exptl_crystal_size_min 0.36
_refine_diff_density_max 0.625
_refine_diff_density_min -0.342
_refine_diff_density_rms 0.050
_refine_ls_extinction_method none
_refine_ls_goodness_of_fit_ref 1.118
_refine_ls_hydrogen_treatment mixed
_refine_ls_matrix_type full
_refine_ls_number_parameters 426
_refine_ls_number_reflns 8744
_refine_ls_number_restraints 0
_refine_ls_restrained_S_all 1.118
_refine_ls_R_factor_all 0.0936
_refine_ls_R_factor_gt 0.0661
_refine_ls_shift/su_max 0.000
_refine_ls_shift/su_mean 0.000
_refine_ls_structure_factor_coef Fsqd
_refine_ls_weighting_details 'calc w=1/[\s^2^(Fo^2^)+(0.1000P)^2^+0.0000P] where P=(Fo^2^+2Fc^2^)/3'
_refine_ls_weighting_scheme calc
_refine_ls_wR_factor_gt 0.1678
_refine_ls_wR_factor_ref 0.1805
_reflns_number_gt 6410
_reflns_number_total 8744
_reflns_threshold_expression >2sigma(I)
_cod_data_source_file c4cc06261b2.cif
_cod_data_source_block ip366
_cod_original_cell_volume 3531.0(12)
_cod_original_sg_symbol_H-M P2(1)/n
_cod_database_code 7115853

loop_
_symmetry_equiv_pos_as_xyz
'x, y, z'
'-x+1/2, y+1/2, -z+1/2'
'-x, -y, -z'
'x-1/2, -y-1/2, z-1/2'

loop_
_atom_site_label
_atom_site_type_symbol
_atom_site_fract_x
_atom_site_fract_y
_atom_site_fract_z
_atom_site_U_iso_or_equiv
_atom_site_adp_type
_atom_site_occupancy
_atom_site_symmetry_multiplicity
_atom_site_calc_flag
_atom_site_refinement_flags
N1 N 0.40172(10) 0.09782(8) 0.15109(9) 0.0250(3) Uani 1 1 d .
N2 N 0.51848(10) 0.17410(8) 0.08315(9) 0.0256(3) Uani 1 1 d .
N3 N 0.70664(9) 0.15762(7) 0.14487(9) 0.0234(3) Uani 1 1 d .
N4 N 0.77320(11) 0.05328(8) 0.20873(10) 0.0292(3) Uani 1 1 d .
O1 O 0.28766(11) -0.03490(8) 0.28301(10) 0.0442(3) Uani 1 1 d .
O2 O 0.23026(9) 0.12874(7) 0.30209(9) 0.0350(3) Uani 1 1 d .
C1 C 0.53062(11) 0.16001(9) 0.25337(10) 0.0225(3) Uani 1 1 d .
C2 C 0.68532(12) 0.23472(10) 0.35147(11) 0.0273(3) Uani 1 1 d .
H2L H 0.7347(18) 0.2730(13) 0.3495(16) 0.042(6) Uiso 1 1 d .
C3 C 0.47578(11) 0.14176(9) 0.15867(11) 0.0228(3) Uani 1 1 d .
C4 C 0.36490(12) 0.06561(10) 0.05818(11) 0.0295(4) Uani 1 1 d .
H4 H 0.3994 0.0889 0.0073 0.035 Uiso 1 1 calc R
C5 C 0.25177(14) 0.07602(13) 0.03664(14) 0.0415(5) Uani 1 1 d .
H5A H 0.2180 0.0562 0.0886 0.062 Uiso 1 1 calc R
H5B H 0.2278 0.0515 -0.0227 0.062 Uiso 1 1 calc R
H5C H 0.2367 0.1271 0.0302 0.062 Uiso 1 1 calc R
C6 C 0.39105(16) -0.01334(11) 0.06242(13) 0.0384(4) Uani 1 1 d .
H6A H 0.4633 -0.0191 0.0815 0.058 Uiso 1 1 calc R
H6B H 0.3734 -0.0348 -0.0003 0.058 Uiso 1 1 calc R
H6C H 0.3533 -0.0370 0.1088 0.058 Uiso 1 1 calc R
C7 C 0.44893(12) 0.21621(10) 0.01377(12) 0.0318(4) Uani 1 1 d .
H7 H 0.3790 0.1992 0.0191 0.038 Uiso 1 1 calc R
C8 C 0.45289(15) 0.29510(11) 0.03949(16) 0.0435(5) Uani 1 1 d .
H8A H 0.4356 0.3012 0.1043 0.065 Uiso 1 1 calc R
H8B H 0.4047 0.3215 -0.0047 0.065 Uiso 1 1 calc R
H8C H 0.5209 0.3134 0.0355 0.065 Uiso 1 1 calc R
C9 C 0.46970(15) 0.20406(13) -0.08823(13) 0.0426(5) Uani 1 1 d .
H9A H 0.5378 0.2205 -0.0960 0.064 Uiso 1 1 calc R
H9B H 0.4208 0.2309 -0.1312 0.064 Uiso 1 1 calc R
H9C H 0.4638 0.1531 -0.1032 0.064 Uiso 1 1 calc R
C10 C 0.70769(11) 0.10203(9) 0.21362(11) 0.0235(3) Uani 1 1 d .
C11 C 0.80998(11) 0.17841(9) 0.12243(12) 0.0276(3) Uani 1 1 d .
H11 H 0.8594 0.1544 0.1704 0.033 Uiso 1 1 calc R
C12 C 0.83084(15) 0.15163(13) 0.02542(15) 0.0431(5) Uani 1 1 d .
H12A H 0.8231 0.0996 0.0228 0.065 Uiso 1 1 calc R
H12B H 0.8997 0.1644 0.0147 0.065 Uiso 1 1 calc R
H12C H 0.7832 0.1736 -0.0237 0.065 Uiso 1 1 calc R
C13 C 0.82657(13) 0.25814(10) 0.13381(14) 0.0343(4) Uani 1 1 d .
H13A H 0.7795 0.2836 0.0875 0.051 Uiso 1 1 calc R
H13B H 0.8958 0.2698 0.1231 0.051 Uiso 1 1 calc R
H13C H 0.8151 0.2725 0.1982 0.051 Uiso 1 1 calc R
C14 C 0.79048(15) -0.00165(10) 0.28190(13) 0.0354(4) Uani 1 1 d .
H14 H 0.7511 0.0099 0.3357 0.042 Uiso 1 1 calc R
C15 C 0.90233(18) -0.00186(16) 0.3170(2) 0.0633(7) Uani 1 1 d .
H15A H 0.9409 -0.0116 0.2637 0.095 Uiso 1 1 calc R
H15B H 0.9163 -0.0390 0.3654 0.095 Uiso 1 1 calc R
H15C H 0.9217 0.0448 0.3445 0.095 Uiso 1 1 calc R
C16 C 0.7569(2) -0.07281(12) 0.23967(18) 0.0595(7) Uani 1 1 d .
H16A H 0.6848 -0.0709 0.2176 0.089 Uiso 1 1 calc R
H16B H 0.7694 -0.1101 0.2880 0.089 Uiso 1 1 calc R
H16C H 0.7945 -0.0836 0.1860 0.089 Uiso 1 1 calc R
C17 C 0.1812(2) -0.05019(16) 0.2874(2) 0.0672(8) Uani 1 1 d .
H17A H 0.1449 -0.0043 0.2893 0.081 Uiso 1 1 calc R
H17B H 0.1745 -0.0756 0.3476 0.081 Uiso 1 1 calc R
C18 C 0.1312(3) -0.0934(2) 0.2081(3) 0.0893(12) Uani 1 1 d .
H18A H 0.1364 -0.0687 0.1479 0.134 Uiso 1 1 calc R
H18B H 0.0602 -0.0999 0.2167 0.134 Uiso 1 1 calc R
H18C H 0.1641 -0.1401 0.2072 0.134 Uiso 1 1 calc R
C19 C 0.3484(2) -0.09979(15) 0.29556(18) 0.0584(6) Uani 1 1 d .
H19A H 0.3374 -0.1297 0.2377 0.070 Uiso 1 1 calc R
H19B H 0.3287 -0.1278 0.3497 0.070 Uiso 1 1 calc R
C20 C 0.4547(2) -0.07960(15) 0.3136(2) 0.0610(6) Uani 1 1 d .
H20A H 0.4722 -0.0485 0.2624 0.091 Uiso 1 1 calc R
H20B H 0.4966 -0.1227 0.3163 0.091 Uiso 1 1 calc R
H20C H 0.4664 -0.0541 0.3742 0.091 Uiso 1 1 calc R
C21 C 0.19478(15) 0.18537(13) 0.23867(16) 0.0452(5) Uani 1 1 d .
H21A H 0.2372 0.1873 0.1859 0.054 Uiso 1 1 calc R
H21B H 0.2028 0.2313 0.2732 0.054 Uiso 1 1 calc R
C22 C 0.08645(18) 0.17720(19) 0.1980(2) 0.0680(8) Uani 1 1 d .
H22A H 0.0767 0.1303 0.1676 0.102 Uiso 1 1 calc R
H22B H 0.0690 0.2147 0.1508 0.102 Uiso 1 1 calc R
H22C H 0.0431 0.1812 0.2490 0.102 Uiso 1 1 calc R
C23 C 0.1965(2) 0.13571(15) 0.39335(17) 0.0590(7) Uani 1 1 d .
H23A H 0.1232 0.1263 0.3882 0.071 Uiso 1 1 calc R
H23B H 0.2082 0.1852 0.4164 0.071 Uiso 1 1 calc R
C24 C 0.2497(2) 0.08525(14) 0.46264(15) 0.0526(6) Uani 1 1 d .
H24A H 0.2403 0.0363 0.4387 0.079 Uiso 1 1 calc R
H24B H 0.2222 0.0894 0.5236 0.079 Uiso 1 1 calc R
H24C H 0.3216 0.0967 0.4714 0.079 Uiso 1 1 calc R
B3 B 0.58543(13) 0.23621(10) 0.27189(13) 0.0255(4) Uani 1 1 d .
H3L H 0.5789(15) 0.2777(11) 0.2174(14) 0.031(5) Uiso 1 1 d .
B4 B 0.47884(13) 0.21218(11) 0.33348(13) 0.0268(4) Uani 1 1 d .
H4L H 0.4048(15) 0.2272(11) 0.3202(14) 0.029(5) Uiso 1 1 d .
B5 B 0.50526(13) 0.12079(10) 0.35080(12) 0.0250(3) Uani 1 1 d .
H5L H 0.4489(15) 0.0754(11) 0.3547(14) 0.029(5) Uiso 1 1 d .
B6 B 0.62073(13) 0.09865(10) 0.28927(12) 0.0229(3) Uani 1 1 d .
H6L H 0.5967(14) 0.0418(10) 0.2857(13) 0.022(4) Uiso 1 1 d .
B7 B 0.57886(14) 0.26055(11) 0.39381(14) 0.0298(4) Uani 1 1 d .
H7L H 0.5707(15) 0.3165(11) 0.4202(14) 0.030(5) Uiso 1 1 d .
B8 B 0.53614(14) 0.17885(11) 0.44473(13) 0.0288(4) Uani 1 1 d .
H8L H 0.4955(17) 0.1771(12) 0.5071(16) 0.040(6) Uiso 1 1 d .
B9 B 0.62894(14) 0.11268(11) 0.42208(12) 0.0269(4) Uani 1 1 d .
H9L H 0.6361(15) 0.0636(12) 0.4645(15) 0.033(5) Uiso 1 1 d .
B10 B 0.72008(14) 0.15431(11) 0.36559(12) 0.0265(4) Uani 1 1 d .
H10L H 0.7976(15) 0.1384(11) 0.3753(14) 0.028(5) Uiso 1 1 d .
B11 B 0.62448(14) 0.18824(11) 0.08744(13) 0.0267(4) Uani 1 1 d .
H11L H 0.6414(14) 0.2248(11) 0.0354(14) 0.027(5) Uiso 1 1 d .
B12 B 0.66475(14) 0.20096(12) 0.45690(13) 0.0294(4) Uani 1 1 d .
H12L H 0.7100(17) 0.2164(12) 0.5204(16) 0.038(6) Uiso 1 1 d .
Li Li 0.3313(2) 0.06369(18) 0.2633(2) 0.0342(7) Uani 1 1 d .

loop_
_atom_site_aniso_label
_atom_site_aniso_U_11
_atom_site_aniso_U_22
_atom_site_aniso_U_33
_atom_site_aniso_U_23
_atom_site_aniso_U_13
_atom_site_aniso_U_12
N1 0.0217(6) 0.0298(8) 0.0232(6) -0.0012(5) 0.0011(5) -0.0016(5)
N2 0.0226(6) 0.0297(8) 0.0236(6) 0.0060(5) -0.0008(5) -0.0004(5)
N3 0.0200(6) 0.0249(7) 0.0255(6) 0.0035(5) 0.0045(5) -0.0009(5)
N4 0.0294(7) 0.0274(8) 0.0316(7) 0.0043(6) 0.0077(5) 0.0032(6)
O1 0.0494(8) 0.0389(8) 0.0468(8) -0.0061(6) 0.0159(6) -0.0022(7)
O2 0.0310(6) 0.0387(8) 0.0363(6) -0.0035(5) 0.0085(5) 0.0014(5)
C1 0.0205(7) 0.0231(8) 0.0239(7) 0.0015(5) 0.0019(5) 0.0004(6)
C2 0.0233(7) 0.0289(9) 0.0290(8) -0.0023(6) 0.0004(6) -0.0029(6)
C3 0.0184(6) 0.0249(8) 0.0249(7) 0.0016(6) 0.0014(5) 0.0031(6)
C4 0.0284(8) 0.0365(10) 0.0233(7) -0.0031(6) 0.0024(6) -0.0080(7)
C5 0.0293(9) 0.0572(13) 0.0360(9) -0.0038(9) -0.0046(7) -0.0071(9)
C6 0.0468(11) 0.0378(11) 0.0316(9) -0.0067(7) 0.0085(8) -0.0051(8)
C7 0.0242(7) 0.0395(10) 0.0300(8) 0.0104(7) -0.0050(6) -0.0006(7)
C8 0.0381(10) 0.0364(11) 0.0524(12) 0.0136(9) -0.0113(8) 0.0048(8)
C9 0.0358(9) 0.0618(14) 0.0287(9) 0.0127(8) -0.0032(7) -0.0050(9)
C10 0.0214(7) 0.0253(8) 0.0238(7) 0.0004(6) 0.0023(5) -0.0015(6)
C11 0.0191(7) 0.0299(9) 0.0341(8) 0.0040(7) 0.0044(6) -0.0019(6)
C12 0.0364(10) 0.0499(13) 0.0464(11) -0.0079(9) 0.0190(8) -0.0072(9)
C13 0.0283(8) 0.0321(10) 0.0424(9) 0.0043(7) 0.0037(7) -0.0057(7)
C14 0.0408(10) 0.0299(10) 0.0368(9) 0.0086(7) 0.0108(7) 0.0119(8)
C15 0.0410(12) 0.0723(18) 0.0772(17) 0.0345(14) 0.0089(11) 0.0237(12)
C16 0.103(2) 0.0283(11) 0.0498(13) 0.0061(9) 0.0196(13) 0.0052(12)
C17 0.0632(15) 0.0546(16) 0.0867(19) -0.0184(14) 0.0210(14) -0.0242(13)
C18 0.0685(19) 0.091(3) 0.113(3) -0.047(2) 0.0303(19) -0.0263(18)
C19 0.0771(17) 0.0521(15) 0.0479(13) 0.0117(10) 0.0158(11) 0.0062(13)
C20 0.0754(17) 0.0445(14) 0.0631(15) 0.0078(11) 0.0080(13) 0.0062(12)
C21 0.0364(10) 0.0509(13) 0.0475(11) 0.0011(9) 0.0010(8) 0.0091(9)
C22 0.0359(11) 0.101(2) 0.0652(16) -0.0067(15) -0.0045(11) 0.0148(13)
C23 0.0757(17) 0.0609(16) 0.0447(12) -0.0058(11) 0.0256(11) 0.0184(13)
C24 0.0727(16) 0.0487(14) 0.0392(11) -0.0043(9) 0.0181(10) -0.0024(11)
B3 0.0209(8) 0.0250(9) 0.0300(8) -0.0004(7) 0.0005(6) 0.0001(7)
B4 0.0230(8) 0.0273(10) 0.0301(9) -0.0024(7) 0.0026(6) 0.0019(7)
B5 0.0230(8) 0.0278(9) 0.0244(8) -0.0001(7) 0.0039(6) -0.0006(7)
B6 0.0218(7) 0.0238(9) 0.0231(8) 0.0008(6) 0.0020(6) 0.0005(6)
B7 0.0289(9) 0.0280(10) 0.0318(9) -0.0058(7) 0.0004(7) 0.0017(7)
B8 0.0275(9) 0.0331(10) 0.0259(8) -0.0032(7) 0.0036(7) 0.0015(8)
B9 0.0277(8) 0.0310(10) 0.0216(8) -0.0007(7) 0.0008(6) 0.0018(7)
B10 0.0227(8) 0.0317(10) 0.0242(8) -0.0011(7) -0.0008(6) -0.0010(7)
B11 0.0260(8) 0.0282(10) 0.0258(8) 0.0049(7) 0.0022(6) -0.0025(7)
B12 0.0286(9) 0.0337(11) 0.0253(8) -0.0035(7) 0.0003(7) -0.0007(8)
Li 0.0307(14) 0.0419(19) 0.0311(14) -0.0023(12) 0.0083(11) -0.0034(13)

loop_
_atom_type_symbol
_atom_type_description
_atom_type_scat_dispersion_real
_atom_type_scat_dispersion_imag
_atom_type_scat_source
C C 0.0033 0.0016 'International Tables Vol C Tables 4.2.6.8 and 6.1.1.4'
H H 0.0000 0.0000 'International Tables Vol C Tables 4.2.6.8 and 6.1.1.4'
Li Li -0.0003 0.0001 'International Tables Vol C Tables 4.2.6.8 and 6.1.1.4'
B B 0.0013 0.0007 'International Tables Vol C Tables 4.2.6.8 and 6.1.1.4'
N N 0.0061 0.0033 'International Tables Vol C Tables 4.2.6.8 and 6.1.1.4'
O O 0.0106 0.0060 'International Tables Vol C Tables 4.2.6.8 and 6.1.1.4'

loop_
_geom_angle_atom_site_label_1
_geom_angle_atom_site_label_2
_geom_angle_atom_site_label_3
_geom_angle
C3 N1 C4 120.73(13)
C3 N1 Li 123.77(14)
C4 N1 Li 115.44(13)
C3 N2 B11 122.10(13)
C3 N2 C7 116.79(13)
B11 N2 C7 117.81(13)
B11 N3 C10 129.57(13)
B11 N3 C11 116.50(13)
C10 N3 C11 113.33(12)
C10 N4 C14 121.37(14)
C17 O1 C19 111.3(2)
C17 O1 Li 119.78(18)
C19 O1 Li 128.92(17)
C23 O2 C21 112.64(17)
C23 O2 Li 128.08(17)
C21 O2 Li 118.45(15)
C3 C1 B3 121.09(13)
C3 C1 B5 121.93(13)
B3 C1 B5 113.24(13)
C3 C1 B6 111.89(13)
B3 C1 B6 104.81(12)
B5 C1 B6 69.61(11)
C3 C1 B4 122.34(13)
B3 C1 B4 66.16(11)
B5 C1 B4 63.55(11)
B6 C1 B4 121.05(12)
B10 C2 B3 107.85(14)
B10 C2 B12 66.64(12)
B3 C2 B12 114.51(13)
B10 C2 B7 118.57(14)
B3 C2 B7 65.51(11)
B12 C2 B7 63.70(12)
B10 C2 H2L 120.8(14)
B3 C2 H2L 117.7(14)
B12 C2 H2L 118.9(13)
B7 C2 H2L 113.7(14)
N1 C3 N2 126.09(14)
N1 C3 C1 121.14(14)
N2 C3 C1 112.66(13)
N1 C4 C6 108.03(14)
N1 C4 C5 110.39(14)
C6 C4 C5 110.60(16)
N1 C4 H4 109.3
C6 C4 H4 109.3
C5 C4 H4 109.3
C4 C5 H5A 109.5
C4 C5 H5B 109.5
H5A C5 H5B 109.5
C4 C5 H5C 109.5
H5A C5 H5C 109.5
H5B C5 H5C 109.5
C4 C6 H6A 109.5
C4 C6 H6B 109.5
H6A C6 H6B 109.5
C4 C6 H6C 109.5
H6A C6 H6C 109.5
H6B C6 H6C 109.5
N2 C7 C9 112.25(15)
N2 C7 C8 110.58(14)
C9 C7 C8 111.61(17)
N2 C7 H7 107.4
C9 C7 H7 107.4
C8 C7 H7 107.4
C7 C8 H8A 109.5
C7 C8 H8B 109.5
H8A C8 H8B 109.5
C7 C8 H8C 109.5
H8A C8 H8C 109.5
H8B C8 H8C 109.5
C7 C9 H9A 109.5
C7 C9 H9B 109.5
H9A C9 H9B 109.5
C7 C9 H9C 109.5
H9A C9 H9C 109.5
H9B C9 H9C 109.5
N4 C10 N3 116.09(13)
N4 C10 B6 122.81(14)
N3 C10 B6 120.90(13)
N3 C11 C13 111.06(14)
N3 C11 C12 111.97(14)
C13 C11 C12 112.45(15)
N3 C11 H11 107.0
C13 C11 H11 107.0
C12 C11 H11 107.0
C11 C12 H12A 109.5
C11 C12 H12B 109.5
H12A C12 H12B 109.5
C11 C12 H12C 109.5
H12A C12 H12C 109.5
H12B C12 H12C 109.5
C11 C13 H13A 109.5
C11 C13 H13B 109.5
H13A C13 H13B 109.5
C11 C13 H13C 109.5
H13A C13 H13C 109.5
H13B C13 H13C 109.5
N4 C14 C16 108.92(17)
N4 C14 C15 107.71(16)
C16 C14 C15 111.4(2)
N4 C14 H14 109.6
C16 C14 H14 109.6
C15 C14 H14 109.6
C14 C15 H15A 109.5
C14 C15 H15B 109.5
H15A C15 H15B 109.5
C14 C15 H15C 109.5
H15A C15 H15C 109.5
H15B C15 H15C 109.5
C14 C16 H16A 109.5
C14 C16 H16B 109.5
H16A C16 H16B 109.5
C14 C16 H16C 109.5
H16A C16 H16C 109.5
H16B C16 H16C 109.5
O1 C17 C18 115.6(2)
O1 C17 H17A 108.4
C18 C17 H17A 108.4
O1 C17 H17B 108.4
C18 C17 H17B 108.4
H17A C17 H17B 107.4
C17 C18 H18A 109.5
C17 C18 H18B 109.5
H18A C18 H18B 109.5
C17 C18 H18C 109.5
H18A C18 H18C 109.5
H18B C18 H18C 109.5
O1 C19 C20 108.8(2)
O1 C19 H19A 109.9
C20 C19 H19A 109.9
O1 C19 H19B 109.9
C20 C19 H19B 109.9
H19A C19 H19B 108.3
C19 C20 H20A 109.5
C19 C20 H20B 109.5
H20A C20 H20B 109.5
C19 C20 H20C 109.5
H20A C20 H20C 109.5
H20B C20 H20C 109.5
O2 C21 C22 113.6(2)
O2 C21 H21A 108.8
C22 C21 H21A 108.8
O2 C21 H21B 108.8
C22 C21 H21B 108.8
H21A C21 H21B 107.7
C21 C22 H22A 109.5
C21 C22 H22B 109.5
H22A C22 H22B 109.5
C21 C22 H22C 109.5
H22A C22 H22C 109.5
H22B C22 H22C 109.5
O2 C23 C24 111.41(19)
O2 C23 H23A 109.3
C24 C23 H23A 109.3
O2 C23 H23B 109.3
C24 C23 H23B 109.3
H23A C23 H23B 108.0
C23 C24 H24A 109.5
C23 C24 H24B 109.5
H24A C24 H24B 109.5
C23 C24 H24C 109.5
H24A C24 H24C 109.5
H24B C24 H24C 109.5
C1 B3 C2 114.50(14)
C1 B3 B7 108.03(13)
C2 B3 B7 58.07(10)
C1 B3 B4 59.36(10)
C2 B3 B4 106.67(13)
B7 B3 B4 58.16(10)
C1 B3 H3L 121.1(11)
C2 B3 H3L 119.3(11)
B7 B3 H3L 119.4(11)
B4 B3 H3L 120.9(11)
C1 B4 B7 105.99(12)
C1 B4 B5 56.29(10)
B7 B4 B5 107.71(13)
C1 B4 B8 102.85(13)
B7 B4 B8 61.54(11)
B5 B4 B8 58.50(11)
C1 B4 B3 54.48(9)
B7 B4 B3 60.58(11)
B5 B4 B3 98.77(12)
B8 B4 B3 103.33(12)
C1 B4 H4L 119.5(11)
B7 B4 H4L 127.9(12)
B5 B4 H4L 117.8(12)
B8 B4 H4L 124.5(11)
B3 B4 H4L 129.7(11)
C1 B5 B8 108.28(14)
C1 B5 B4 60.16(10)
B8 B5 B4 61.53(11)
C1 B5 B9 103.92(12)
B8 B5 B9 60.66(11)
B4 B5 B9 108.06(13)
C1 B5 B6 56.84(9)
B8 B5 B6 110.74(13)
B4 B5 B6 107.96(12)
B9 B5 B6 60.61(9)
C1 B5 Li 92.32(11)
B8 B5 Li 135.39(12)
B4 B5 Li 99.82(12)
B9 B5 Li 151.96(14)
B6 B5 Li 113.64(11)
C1 B5 H5L 125.3(10)
B8 B5 H5L 122.1(10)
B4 B5 H5L 127.5(10)
B9 B5 H5L 117.9(10)
B6 B5 H5L 115.8(10)
Li B5 H5L 36.5(10)
C10 B6 C1 107.67(12)
C10 B6 B9 131.92(13)
C1 B6 B9 99.37(12)
C10 B6 B5 161.13(14)
C1 B6 B5 53.55(9)
B9 B6 B5 58.11(9)
C10 B6 B10 81.59(11)
C1 B6 B10 102.89(12)
B9 B6 B10 53.60(9)
B5 B6 B10 99.72(11)
C10 B6 H6L 103.0(9)
C1 B6 H6L 116.3(10)
B9 B6 H6L 99.3(9)
B5 B6 H6L 89.1(9)
B10 B6 H6L 136.2(10)
C2 B7 B4 107.91(13)
C2 B7 B12 58.04(10)
B4 B7 B12 109.62(15)
C2 B7 B3 56.42(10)
B4 B7 B3 61.26(10)
B12 B7 B3 103.06(13)
C2 B7 B8 102.60(14)
B4 B7 B8 60.07(11)
B12 B7 B8 58.81(11)
B3 B7 B8 102.78(13)
C2 B7 H7L 120.5(10)
B4 B7 H7L 123.2(11)
B12 B7 H7L 120.1(11)
B3 B7 H7L 125.1(10)
B8 B7 H7L 127.5(10)
B5 B8 B12 111.59(13)
B5 B8 B4 59.97(11)
B12 B8 B4 108.71(14)
B5 B8 B9 62.72(11)
B12 B8 B9 59.68(11)
B4 B8 B9 108.46(13)
B5 B8 B7 106.37(13)
B12 B8 B7 59.39(11)
B4 B8 B7 58.40(11)
B9 B8 B7 104.69(13)
B5 B8 H8L 120.5(12)
B12 B8 H8L 120.0(12)
B4 B8 H8L 121.6(12)
B9 B8 H8L 122.6(12)
B7 B8 H8L 124.0(12)
B10 B9 B12 61.61(11)
B10 B9 B8 108.03(14)
B12 B9 B8 58.77(11)
B10 B9 B5 110.28(13)
B12 B9 B5 105.81(13)
B8 B9 B5 56.62(10)
B10 B9 B6 64.09(10)
B12 B9 B6 112.91(13)
B8 B9 B6 107.99(12)
B5 B9 B6 61.27(10)
B10 B9 H9L 127.8(11)
B12 B9 H9L 128.6(11)
B8 B9 H9L 119.7(11)
B5 B9 H9L 112.7(11)
B6 B9 H9L 114.9(11)
C2 B10 B9 106.06(13)
C2 B10 B12 59.16(11)
B9 B10 B12 60.72(11)
C2 B10 B6 105.69(13)
B9 B10 B6 62.31(10)
B12 B10 B6 110.82(12)
C2 B10 H10L 123.2(11)
B9 B10 H10L 122.7(11)
B12 B10 H10L 121.1(11)
B6 B10 H10L 121.2(11)
N3 B11 N2 130.44(15)
N3 B11 H11L 117.0(11)
N2 B11 H11L 112.4(11)
C2 B12 B8 105.05(13)
C2 B12 B7 58.26(11)
B8 B12 B7 61.80(12)
C2 B12 B9 99.77(12)
B8 B12 B9 61.55(11)
B7 B12 B9 107.91(13)
C2 B12 B10 54.20(10)
B8 B12 B10 107.13(13)
B7 B12 B10 103.90(13)
B9 B12 B10 57.67(10)
C2 B12 H12L 121.1(12)
B8 B12 H12L 126.9(11)
B7 B12 H12L 122.0(12)
B9 B12 H12L 126.6(12)
B10 B12 H12L 120.1(12)
O2 Li O1 108.74(15)
O2 Li N1 114.92(18)
O1 Li N1 125.11(17)
O2 Li B5 102.14(14)
O1 Li B5 123.73(16)
N1 Li B5 77.65(11)
O2 Li H5L 106.2(6)
O1 Li H5L 104.1(6)
N1 Li H5L 94.3(6)
B5 Li H5L 20.6(6)

loop_
_geom_bond_atom_site_label_1
_geom_bond_atom_site_label_2
_geom_bond_distance
N1 C3 1.283(2)
N1 C4 1.482(2)
N1 Li 2.043(3)
N2 C3 1.407(2)
N2 B11 1.437(2)
N2 C7 1.499(2)
N3 B11 1.413(2)
N3 C10 1.425(2)
N3 C11 1.5050(19)
N4 C10 1.273(2)
N4 C14 1.461(2)
O1 C17 1.461(3)
O1 C19 1.462(3)
O1 Li 1.966(4)
O2 C23 1.425(2)
O2 C21 1.436(3)
O2 Li 1.945(3)
C1 C3 1.495(2)
C1 B3 1.612(2)
C1 B5 1.635(2)
C1 B6 1.701(2)
C1 B4 1.704(2)
C2 B10 1.582(3)
C2 B3 1.648(2)
C2 B12 1.675(3)
C2 B7 1.679(2)
C2 H2L 0.98(2)
C4 C6 1.519(3)
C4 C5 1.522(2)
C4 H4 1.0000
C5 H5A 0.9800
C5 H5B 0.9800
C5 H5C 0.9800
C6 H6A 0.9800
C6 H6B 0.9800
C6 H6C 0.9800
C7 C9 1.521(3)
C7 C8 1.521(3)
C7 H7 1.0000
C8 H8A 0.9800
C8 H8B 0.9800
C8 H8C 0.9800
C9 H9A 0.9800
C9 H9B 0.9800
C9 H9C 0.9800
C10 B6 1.671(2)
C11 C13 1.516(3)
C11 C12 1.520(3)
C11 H11 1.0000
C12 H12A 0.9800
C12 H12B 0.9800
C12 H12C 0.9800
C13 H13A 0.9800
C13 H13B 0.9800
C13 H13C 0.9800
C14 C16 1.509(3)
C14 C15 1.522(3)
C14 H14 1.0000
C15 H15A 0.9800
C15 H15B 0.9800
C15 H15C 0.9800
C16 H16A 0.9800
C16 H16B 0.9800
C16 H16C 0.9800
C17 C18 1.482(4)
C17 H17A 0.9900
C17 H17B 0.9900
C18 H18A 0.9800
C18 H18B 0.9800
C18 H18C 0.9800
C19 C20 1.465(4)
C19 H19A 0.9900
C19 H19B 0.9900
C20 H20A 0.9800
C20 H20B 0.9800
C20 H20C 0.9800
C21 C22 1.505(3)
C21 H21A 0.9900
C21 H21B 0.9900
C22 H22A 0.9800
C22 H22B 0.9800
C22 H22C 0.9800
C23 C24 1.485(4)
C23 H23A 0.9900
C23 H23B 0.9900
C24 H24A 0.9800
C24 H24B 0.9800
C24 H24C 0.9800
B3 B7 1.800(3)
B3 B4 1.812(3)
B3 H3L 1.09(2)
B4 B7 1.756(3)
B4 B5 1.759(3)
B4 B8 1.786(3)
B4 H4L 1.03(2)
B5 B8 1.733(3)
B5 B9 1.844(3)
B5 B6 1.905(2)
B5 Li 2.728(4)
B5 H5L 1.14(2)
B6 B9 1.893(2)
B6 B10 1.923(3)
B6 H6L 1.112(19)
B7 B12 1.770(3)
B7 B8 1.812(3)
B7 H7L 1.12(2)
B8 B12 1.759(3)
B8 B9 1.809(3)
B8 H8L 1.09(2)
B9 B10 1.720(3)
B9 B12 1.776(3)
B9 H9L 1.10(2)
B10 B12 1.791(3)
B10 H10L 1.07(2)
B11 H11L 1.05(2)
B12 H12L 1.07(2)
Li H5L 1.93(2)

loop_
_geom_torsion_atom_site_label_1
_geom_torsion_atom_site_label_2
_geom_torsion_atom_site_label_3
_geom_torsion_atom_site_label_4
_geom_torsion
C4 N1 C3 N2 11.8(2)
Li N1 C3 N2 -171.20(16)
C4 N1 C3 C1 -164.05(15)
Li N1 C3 C1 12.9(2)
B11 N2 C3 N1 -144.54(17)
C7 N2 C3 N1 56.5(2)
B11 N2 C3 C1 31.6(2)
C7 N2 C3 C1 -127.38(15)
B3 C1 C3 N1 -151.95(15)
B5 C1 C3 N1 4.8(2)
B6 C1 C3 N1 83.71(17)
B4 C1 C3 N1 -72.1(2)
B3 C1 C3 N2 31.7(2)
B5 C1 C3 N2 -171.59(14)
B6 C1 C3 N2 -92.66(16)
B4 C1 C3 N2 111.50(16)
C3 N1 C4 C6 110.83(17)
Li N1 C4 C6 -66.40(18)
C3 N1 C4 C5 -128.11(17)
Li N1 C4 C5 54.7(2)
C3 N2 C7 C9 -138.94(16)
B11 N2 C7 C9 61.1(2)
C3 N2 C7 C8 95.71(18)
B11 N2 C7 C8 -64.2(2)
C14 N4 C10 N3 172.24(16)
C14 N4 C10 B6 -12.9(2)
B11 N3 C10 N4 133.30(18)
C11 N3 C10 N4 -37.4(2)
B11 N3 C10 B6 -41.6(2)
C11 N3 C10 B6 147.66(14)
B11 N3 C11 C13 61.08(19)
C10 N3 C11 C13 -126.91(15)
B11 N3 C11 C12 -65.5(2)
C10 N3 C11 C12 106.47(17)
C10 N4 C14 C16 112.6(2)
C10 N4 C14 C15 -126.4(2)
C19 O1 C17 C18 -67.5(4)
Li O1 C17 C18 113.0(3)
C17 O1 C19 C20 -166.4(2)
Li O1 C19 C20 13.1(3)
C23 O2 C21 C22 -77.2(3)
Li O2 C21 C22 112.4(2)
C21 O2 C23 C24 -168.9(2)
Li O2 C23 C24 0.4(3)
C3 C1 B3 C2 -149.85(14)
B5 C1 B3 C2 51.55(18)
B6 C1 B3 C2 -22.27(17)
B4 C1 B3 C2 95.53(15)
C3 C1 B3 B7 147.73(14)
B5 C1 B3 B7 -10.87(17)
B6 C1 B3 B7 -84.70(14)
B4 C1 B3 B7 33.11(12)
C3 C1 B3 B4 114.62(15)
B5 C1 B3 B4 -43.98(13)
B6 C1 B3 B4 -117.80(13)
B10 C2 B3 C1 17.21(18)
B12 C2 B3 C1 -54.67(19)
B7 C2 B3 C1 -96.70(15)
B10 C2 B3 B7 113.91(15)
B12 C2 B3 B7 42.03(14)
B10 C2 B3 B4 80.58(15)
B12 C2 B3 B4 8.70(19)
B7 C2 B3 B4 -33.33(13)
C3 C1 B4 B7 -146.50(15)
B3 C1 B4 B7 -33.64(13)
B5 C1 B4 B7 100.90(15)
B6 C1 B4 B7 59.81(18)
C3 C1 B4 B5 112.60(16)
B3 C1 B4 B5 -134.55(13)
B6 C1 B4 B5 -41.09(14)
C3 C1 B4 B8 149.80(14)
B3 C1 B4 B8 -97.34(13)
B5 C1 B4 B8 37.21(12)
B6 C1 B4 B8 -3.88(18)
C3 C1 B4 B3 -112.85(17)
B5 C1 B4 B3 134.55(13)
B6 C1 B4 B3 93.46(15)
C2 B3 B4 C1 -109.01(15)
B7 B3 B4 C1 -142.31(14)
C1 B3 B4 B7 142.31(14)
C2 B3 B4 B7 33.29(13)
C1 B3 B4 B5 36.86(11)
C2 B3 B4 B5 -72.15(15)
B7 B3 B4 B5 -105.45(14)
C1 B3 B4 B8 96.41(14)
C2 B3 B4 B8 -12.60(17)
B7 B3 B4 B8 -45.90(13)
C3 C1 B5 B8 -153.00(14)
B3 C1 B5 B8 5.39(18)
B6 C1 B5 B8 103.28(14)
B4 C1 B5 B8 -39.80(12)
C3 C1 B5 B4 -113.20(16)
B3 C1 B5 B4 45.19(13)
B6 C1 B5 B4 143.08(13)
C3 C1 B5 B9 143.73(14)
B3 C1 B5 B9 -57.88(16)
B6 C1 B5 B9 40.01(12)
B4 C1 B5 B9 -103.07(13)
C3 C1 B5 B6 103.72(16)
B3 C1 B5 B6 -97.89(14)
B4 C1 B5 B6 -143.08(13)
C3 C1 B5 Li -13.21(16)
B3 C1 B5 Li 145.18(13)
B6 C1 B5 Li -116.93(12)
B4 C1 B5 Li 99.99(12)
B7 B4 B5 C1 -97.74(13)
B8 B4 B5 C1 -136.26(13)
B3 B4 B5 C1 -35.94(11)
C1 B4 B5 B8 136.26(13)
B7 B4 B5 B8 38.52(12)
B3 B4 B5 B8 100.32(13)
C1 B4 B5 B9 96.01(13)
B7 B4 B5 B9 -1.73(16)
B8 B4 B5 B9 -40.25(12)
B3 B4 B5 B9 60.07(14)
C1 B4 B5 B6 31.91(11)
B7 B4 B5 B6 -65.83(15)
B8 B4 B5 B6 -104.35(14)
B3 B4 B5 B6 -4.02(15)
C1 B4 B5 Li -87.02(11)
B7 B4 B5 Li 175.24(12)
B8 B4 B5 Li 136.72(12)
B3 B4 B5 Li -122.96(11)
N4 C10 B6 C1 -164.75(15)
N3 C10 B6 C1 9.82(19)
N4 C10 B6 B9 74.2(2)
N3 C10 B6 B9 -111.23(19)
N4 C10 B6 B5 -170.2(4)
N3 C10 B6 B5 4.4(5)
N4 C10 B6 B10 94.32(17)
N3 C10 B6 B10 -91.10(15)
C3 C1 B6 C10 64.89(16)
B3 C1 B6 C10 -68.11(15)
B5 C1 B6 C10 -177.80(14)
B4 C1 B6 C10 -138.92(14)
C3 C1 B6 B9 -155.36(12)
B3 C1 B6 B9 71.65(13)
B5 C1 B6 B9 -38.05(11)
B4 C1 B6 B9 0.84(17)
C3 C1 B6 B5 -117.31(15)
B3 C1 B6 B5 109.70(13)
B4 C1 B6 B5 38.89(13)
C3 C1 B6 B10 150.04(12)
B3 C1 B6 B10 17.05(14)
B5 C1 B6 B10 -92.65(12)
B4 C1 B6 B10 -53.76(16)
C1 B5 B6 C10 6.5(4)
B8 B5 B6 C10 -92.3(4)
B4 B5 B6 C10 -26.7(5)
B9 B5 B6 C10 -127.8(4)
Li B5 B6 C10 83.0(4)
B8 B5 B6 C1 -98.81(15)
B4 B5 B6 C1 -33.21(12)
B9 B5 B6 C1 -134.26(14)
Li B5 B6 C1 76.51(13)
C1 B5 B6 B9 134.26(14)
B8 B5 B6 B9 35.44(13)
B4 B5 B6 B9 101.04(14)
Li B5 B6 B9 -149.23(15)
C1 B5 B6 B10 98.91(13)
B8 B5 B6 B10 0.09(16)
B4 B5 B6 B10 65.69(14)
B9 B5 B6 B10 -35.35(11)
Li B5 B6 B10 175.42(12)
B10 C2 B7 B4 -62.97(18)
B3 C2 B7 B4 34.82(14)
B12 C2 B7 B4 -102.38(16)
B10 C2 B7 B12 39.41(14)
B3 C2 B7 B12 137.20(15)
B10 C2 B7 B3 -97.79(16)
B12 C2 B7 B3 -137.20(15)
B10 C2 B7 B8 -0.68(18)
B3 C2 B7 B8 97.10(14)
B12 C2 B7 B8 -40.09(12)
C1 B4 B7 C2 -1.68(18)
B5 B4 B7 C2 57.35(16)
B8 B4 B7 C2 94.51(15)
B3 B4 B7 C2 -32.86(13)
C1 B4 B7 B12 -63.30(16)
B5 B4 B7 B12 -4.27(17)
B8 B4 B7 B12 32.89(12)
B3 B4 B7 B12 -94.48(14)
C1 B4 B7 B3 31.18(12)
B5 B4 B7 B3 90.21(13)
B8 B4 B7 B3 127.36(13)
C1 B4 B7 B8 -96.19(14)
B5 B4 B7 B8 -37.16(12)
B3 B4 B7 B8 -127.36(13)
C1 B3 B7 C2 108.12(15)
B4 B3 B7 C2 141.71(15)
C1 B3 B7 B4 -33.59(13)
C2 B3 B7 B4 -141.71(15)
C1 B3 B7 B12 71.84(15)
C2 B3 B7 B12 -36.28(13)
B4 B3 B7 B12 105.43(15)
C1 B3 B7 B8 11.34(16)
C2 B3 B7 B8 -96.78(14)
B4 B3 B7 B8 44.93(12)
C1 B5 B8 B12 -60.60(18)
B4 B5 B8 B12 -99.77(15)
B9 B5 B8 B12 35.42(13)
B6 B5 B8 B12 0.00(19)
Li B5 B8 B12 -173.90(16)
C1 B5 B8 B4 39.17(12)
B9 B5 B8 B4 135.20(13)
B6 B5 B8 B4 99.77(14)
Li B5 B8 B4 -74.13(19)
C1 B5 B8 B9 -96.02(13)
B4 B5 B8 B9 -135.20(13)
B6 B5 B8 B9 -35.43(12)
Li B5 B8 B9 150.67(19)
C1 B5 B8 B7 2.37(17)
B4 B5 B8 B7 -36.80(12)
B9 B5 B8 B7 98.39(14)
B6 B5 B8 B7 62.97(16)
Li B5 B8 B7 -110.93(18)
C1 B4 B8 B5 -36.15(11)
B7 B4 B8 B5 -137.56(13)
B3 B4 B8 B5 -92.20(13)
C1 B4 B8 B12 68.50(16)
B7 B4 B8 B12 -32.91(13)
B5 B4 B8 B12 104.65(15)
B3 B4 B8 B12 12.45(17)
C1 B4 B8 B9 5.17(17)
B7 B4 B8 B9 -96.24(14)
B5 B4 B8 B9 41.32(12)
B3 B4 B8 B9 -50.88(17)
C1 B4 B8 B7 101.41(13)
B5 B4 B8 B7 137.56(13)
B3 B4 B8 B7 45.36(12)
C2 B7 B8 B5 -66.07(15)
B4 B7 B8 B5 37.51(12)
B12 B7 B8 B5 -105.77(14)
B3 B7 B8 B5 -8.10(16)
C2 B7 B8 B12 39.70(12)
B4 B7 B8 B12 143.28(14)
B3 B7 B8 B12 97.67(13)
C2 B7 B8 B4 -103.58(13)
B12 B7 B8 B4 -143.28(14)
B3 B7 B8 B4 -45.61(12)
C2 B7 B8 B9 -0.70(16)
B4 B7 B8 B9 102.88(14)
B12 B7 B8 B9 -40.40(12)
B3 B7 B8 B9 57.27(15)
B5 B8 B9 B10 102.83(14)
B12 B8 B9 B10 -38.53(12)
B4 B8 B9 B10 62.80(16)
B7 B8 B9 B10 1.72(16)
B5 B8 B9 B12 141.36(14)
B4 B8 B9 B12 101.34(15)
B7 B8 B9 B12 40.26(12)
B12 B8 B9 B5 -141.36(14)
B4 B8 B9 B5 -40.03(12)
B7 B8 B9 B5 -101.11(13)
B5 B8 B9 B6 35.00(12)
B12 B8 B9 B6 -106.36(14)
B4 B8 B9 B6 -5.03(17)
B7 B8 B9 B6 -66.11(15)
C1 B5 B9 B10 4.65(17)
B8 B5 B9 B10 -98.73(15)
B4 B5 B9 B10 -58.07(16)
B6 B5 B9 B10 42.80(13)
Li B5 B9 B10 128.3(2)
C1 B5 B9 B12 69.68(15)
B8 B5 B9 B12 -33.70(12)
B4 B5 B9 B12 6.96(16)
B6 B5 B9 B12 107.83(13)
Li B5 B9 B12 -166.7(2)
C1 B5 B9 B8 103.38(14)
B4 B5 B9 B8 40.66(12)
B6 B5 B9 B8 141.53(14)
Li B5 B9 B8 -133.0(3)
C1 B5 B9 B6 -38.15(12)
B8 B5 B9 B6 -141.53(14)
B4 B5 B9 B6 -100.87(13)
Li B5 B9 B6 85.5(3)
C10 B6 B9 B10 25.02(18)
C1 B6 B9 B10 -99.16(13)
B5 B6 B9 B10 -134.88(14)
C10 B6 B9 B12 63.8(2)
C1 B6 B9 B12 -60.34(15)
B5 B6 B9 B12 -96.07(14)
B10 B6 B9 B12 38.82(13)
C10 B6 B9 B8 126.79(17)
C1 B6 B9 B8 2.62(15)
B5 B6 B9 B8 -33.11(12)
B10 B6 B9 B8 101.78(15)
C10 B6 B9 B5 159.9(2)
C1 B6 B9 B5 35.73(11)
B10 B6 B9 B5 134.88(14)
B3 C2 B10 B9 -69.49(15)
B12 C2 B10 B9 40.13(12)
B7 C2 B10 B9 1.81(19)
B3 C2 B10 B12 -109.62(14)
B7 C2 B10 B12 -38.32(14)
B3 C2 B10 B6 -4.42(16)
B12 C2 B10 B6 105.20(13)
B7 C2 B10 B6 66.89(16)
B12 B9 B10 C2 -39.38(12)
B8 B9 B10 C2 -2.11(16)
B5 B9 B10 C2 58.12(16)
B6 B9 B10 C2 99.60(13)
B8 B9 B10 B12 37.27(12)
B5 B9 B10 B12 97.50(14)
B6 B9 B10 B12 138.98(13)
B12 B9 B10 B6 -138.98(13)
B8 B9 B10 B6 -101.71(13)
B5 B9 B10 B6 -41.48(12)
C10 B6 B10 C2 98.35(13)
C1 B6 B10 C2 -7.97(15)
B9 B6 B10 C2 -100.20(14)
B5 B6 B10 C2 -62.58(14)
C10 B6 B10 B9 -161.45(13)
C1 B6 B10 B9 92.22(12)
B5 B6 B10 B9 37.62(12)
C10 B6 B10 B12 160.78(14)
C1 B6 B10 B12 54.46(15)
B9 B6 B10 B12 -37.77(13)
B5 B6 B10 B12 -0.15(16)
C10 N3 B11 N2 2.0(3)
C11 N3 B11 N2 172.48(17)
C3 N2 B11 N3 21.1(3)
C7 N2 B11 N3 179.86(18)
B10 C2 B12 B8 -100.49(15)
B3 C2 B12 B8 -0.70(19)
B7 C2 B12 B8 42.11(13)
B10 C2 B12 B7 -142.60(14)
B3 C2 B12 B7 -42.81(14)
B10 C2 B12 B9 -37.51(12)
B3 C2 B12 B9 62.28(17)
B7 C2 B12 B9 105.09(14)
B3 C2 B12 B10 99.79(16)
B7 C2 B12 B10 142.60(14)
B5 B8 B12 C2 56.47(18)
B4 B8 B12 C2 -7.80(18)
B9 B8 B12 C2 93.11(14)
B7 B8 B12 C2 -40.32(13)
B5 B8 B12 B7 96.78(15)
B4 B8 B12 B7 32.52(13)
B9 B8 B12 B7 133.43(13)
B5 B8 B12 B9 -36.64(13)
B4 B8 B12 B9 -100.90(14)
B7 B8 B12 B9 -133.43(13)
B5 B8 B12 B10 -0.10(19)
B4 B8 B12 B10 -64.36(18)
B9 B8 B12 B10 36.54(12)
B7 B8 B12 B10 -96.88(14)
B4 B7 B12 C2 99.34(14)
B3 B7 B12 C2 35.53(12)
B8 B7 B12 C2 132.71(14)
C2 B7 B12 B8 -132.71(14)
B4 B7 B12 B8 -33.37(13)
B3 B7 B12 B8 -97.19(14)
C2 B7 B12 B9 -90.56(14)
B4 B7 B12 B9 8.78(17)
B3 B7 B12 B9 -55.03(16)
B8 B7 B12 B9 42.15(12)
C2 B7 B12 B10 -30.49(12)
B4 B7 B12 B10 68.85(16)
B3 B7 B12 B10 5.04(16)
B8 B7 B12 B10 102.22(14)
B10 B9 B12 C2 35.76(12)
B8 B9 B12 C2 -101.91(14)
B5 B9 B12 C2 -69.10(14)
B6 B9 B12 C2 -4.10(16)
B10 B9 B12 B8 137.67(14)
B5 B9 B12 B8 32.81(11)
B6 B9 B12 B8 97.81(14)
B10 B9 B12 B7 95.40(14)
B8 B9 B12 B7 -42.27(12)
B5 B9 B12 B7 -9.46(16)
B6 B9 B12 B7 55.54(16)
B8 B9 B12 B10 -137.67(14)
B5 B9 B12 B10 -104.86(13)
B6 B9 B12 B10 -39.86(12)
B9 B10 B12 C2 -134.76(14)
B6 B10 B12 C2 -96.31(14)
C2 B10 B12 B8 96.48(15)
B9 B10 B12 B8 -38.28(13)
B6 B10 B12 B8 0.16(18)
C2 B10 B12 B7 32.15(12)
B9 B10 B12 B7 -102.61(14)
B6 B10 B12 B7 -64.17(16)
C2 B10 B12 B9 134.76(14)
B6 B10 B12 B9 38.44(12)
C23 O2 Li O1 60.2(3)
C21 O2 Li O1 -131.10(17)
C23 O2 Li N1 -154.0(2)
C21 O2 Li N1 14.7(2)
C23 O2 Li B5 -72.1(2)
C21 O2 Li B5 96.61(17)
C17 O1 Li O2 22.2(3)
C19 O1 Li O2 -157.24(18)
C17 O1 Li N1 -119.3(2)
C19 O1 Li N1 61.3(3)
C17 O1 Li B5 141.79(19)
C19 O1 Li B5 -37.7(3)
C3 N1 Li O2 82.0(2)
C4 N1 Li O2 -100.86(19)
C3 N1 Li O1 -138.54(19)
C4 N1 Li O1 38.6(3)
C3 N1 Li B5 -15.79(17)
C4 N1 Li B5 161.35(13)
C1 B5 Li O2 -99.84(14)
B8 B5 Li O2 19.4(2)
B4 B5 Li O2 -39.73(15)
B9 B5 Li O2 134.1(2)
B6 B5 Li O2 -154.39(13)
C1 B5 Li O1 137.56(16)
B8 B5 Li O1 -103.2(2)
B4 B5 Li O1 -162.33(16)
B9 B5 Li O1 11.5(3)
B6 B5 Li O1 83.00(18)
C1 B5 Li N1 13.38(12)
B8 B5 Li N1 132.59(18)
B4 B5 Li N1 73.49(13)
B9 B5 Li N1 -112.7(2)
B6 B5 Li N1 -41.18(15)
